data_4342100
loop_
_publ_author_name
'Barats-Damatov, Delina'
'Shimon, Linda J. W.'
'Feldman, Yishay'
'Bendikov, Tatyana'
'Neumann, Ronny'

_publ_section_title
;
 Solid-State Crystal-to-Crystal Phase Transitions and Reversible
 Structure-Temperature Behavior of Phosphovanadomolybdic Acid,
 H5PV2Mo10O40.
;
_journal_issue 2
_journal_name_full 'Inorganic chemistry'
_journal_page_first 628
_journal_page_last 634
_journal_paper_doi 10.1021/ic502541b
_journal_volume 54
_journal_year 2015
_chemical_formula_moiety 'Mo10.01 O36 V1.99 H5, O4 P, 36(H2O)'
_chemical_formula_sum 'H41 Mo10 O76 P V2'
_chemical_formula_weight 2349.58
_chemical_name_systematic
;
 ?
;
_space_group_crystal_system monoclinic
_space_group_IT_number 14
_space_group_name_Hall '-P 2yn'
_space_group_name_H-M_alt 'P 1 21/n 1'
_symmetry_space_group_name_Hall '-P 2yn'
_symmetry_space_group_name_H-M 'P 1 21/n 1'
_audit_creation_method SHELXL-2013
_cell_angle_alpha 90
_cell_angle_beta 90.0100(6)
_cell_angle_gamma 90
_cell_formula_units_Z 2
_cell_length_a 12.75010(10)
_cell_length_b 12.75120(10)
_cell_length_c 18.0360(2)
_cell_measurement_reflns_used 7032
_cell_measurement_temperature 120(2)
_cell_measurement_theta_max 27.48
_cell_measurement_theta_min 2.55
_cell_volume 2932.28(5)
_computing_cell_refinement 'DENZO-SMN (Otwinowski & Minor, 1997)'
_computing_data_collection 'Collect package (Bruker Nonius)'
_computing_data_reduction 'DENZO-SMN (Otwinowski & Minor, 1997)'
_computing_structure_refinement 'SHELXL-2013 (Sheldrick, 2013)'
_computing_structure_solution 'SHELXS-97 (Sheldrick, 1990)'
_diffrn_ambient_temperature 120(2)
_diffrn_measured_fraction_theta_full 0.995
_diffrn_measured_fraction_theta_max 0.994
_diffrn_measurement_device_type 'Nonius KappaCCD'
_diffrn_measurement_method 'phi and omega scans'
_diffrn_radiation_type MoK\a
_diffrn_radiation_wavelength 0.71073
_diffrn_reflns_av_R_equivalents 0.0179
_diffrn_reflns_av_unetI/netI 0.0228
_diffrn_reflns_Laue_measured_fraction_full 0.995
_diffrn_reflns_Laue_measured_fraction_max 0.994
_diffrn_reflns_limit_h_max 16
_diffrn_reflns_limit_h_min -16
_diffrn_reflns_limit_k_max 16
_diffrn_reflns_limit_k_min -16
_diffrn_reflns_limit_l_max 23
_diffrn_reflns_limit_l_min -23
_diffrn_reflns_number 13088
_diffrn_reflns_point_group_measured_fraction_full 0.995
_diffrn_reflns_point_group_measured_fraction_max 0.994
_diffrn_reflns_theta_full 25.242
_diffrn_reflns_theta_max 27.500
_diffrn_reflns_theta_min 2.766
_diffrn_source sealed-tube
_exptl_absorpt_coefficient_mu 2.544
_exptl_absorpt_correction_T_max .601
_exptl_absorpt_correction_T_min .548
_exptl_absorpt_correction_type multi-scan
_exptl_absorpt_process_details 'DENZO-SMN (Otwinowski & Minor, 1997)'
_exptl_crystal_colour orange
_exptl_crystal_density_diffrn 2.661
_exptl_crystal_description chunk
_exptl_crystal_F_000 2260
_exptl_crystal_size_max 0.250
_exptl_crystal_size_mid 0.200
_exptl_crystal_size_min 0.200
_refine_diff_density_max 2.670
_refine_diff_density_min -1.704
_refine_diff_density_rms 0.296
_refine_ls_extinction_method none
_refine_ls_goodness_of_fit_ref 1.120
_refine_ls_hydrogen_treatment undef
_refine_ls_matrix_type full
_refine_ls_number_parameters 278
_refine_ls_number_reflns 6729
_refine_ls_number_restraints 0
_refine_ls_restrained_S_all 1.120
_refine_ls_R_factor_all 0.0920
_refine_ls_R_factor_gt 0.0817
_refine_ls_shift/su_max 0.005
_refine_ls_shift/su_mean 0.001
_refine_ls_structure_factor_coef Fsqd
_refine_ls_weighting_details 'w=1/[\s^2^(Fo^2^)+(0.1469P)^2^+26.8915P] where P=(Fo^2^+2Fc^2^)/3'
_refine_ls_weighting_scheme calc
_refine_ls_wR_factor_gt 0.2312
_refine_ls_wR_factor_ref 0.2445
_reflns_Friedel_coverage 0.000
_reflns_number_gt 5536
_reflns_number_total 6729
_reflns_threshold_expression 'I > 2\s(I)'
_cod_data_source_file ic502541b_si_002.cif
_cod_data_source_block n479h
_cod_depositor_comments 'Adding full bibliography for 4342097--4342101.cif.'
_cod_database_code 4342100
_shelx_space_group_comment
;
The symmetry employed for this shelxl refinement is uniquely defined
by the following loop, which should always be used as a source of
symmetry information in preference to the above space-group names.
They are only intended as comments.
;
_shelx_estimated_absorpt_t_min 0.569
_shelx_estimated_absorpt_t_max 0.630
_shelxl_version_number 2013-4

loop_
_space_group_symop_operation_xyz
'x, y, z'
'-x+1/2, y+1/2, -z+1/2'
'-x, -y, -z'
'x-1/2, -y-1/2, z-1/2'

loop_
_atom_site_label
_atom_site_type_symbol
_atom_site_fract_x
_atom_site_fract_y
_atom_site_fract_z
_atom_site_U_iso_or_equiv
_atom_site_adp_type
_atom_site_occupancy
_atom_site_site_symmetry_order
_atom_site_calc_flag
_atom_site_refinement_flags_posn
_atom_site_refinement_flags_occupancy
_atom_site_disorder_assembly
_atom_site_disorder_group
Mo1 Mo 0.76423(6) -0.14682(6) -0.00004(5) 0.0312(2) Uani 0.8373 1 d . P A 1
Mo2 Mo 0.85323(6) 0.23575(6) -0.00002(4) 0.0311(2) Uani 0.8333 1 d . P A 1
Mo3 Mo 1.04357(6) 0.19163(6) 0.13855(4) 0.0309(2) Uani 0.8333 1 d . P A 1
Mo4 Mo 0.80845(6) 0.04361(7) 0.13855(4) 0.0310(2) Uani 0.8333 1 d . P A 1
Mo5 Mo 0.95643(6) -0.19154(6) 0.13860(4) 0.0309(2) Uani 0.8333 1 d . P A 1
Mo6 Mo 0.80840(6) 0.04358(6) -0.13858(4) 0.0311(2) Uani 0.8373 1 d . P A 1
V1 V 0.76423(6) -0.14682(6) -0.00004(5) 0.0312(2) Uani 0.1627 1 d . P A 2
V2 V 0.85323(6) 0.23575(6) -0.00002(4) 0.0311(2) Uani 0.1667 1 d . P A 2
V3 V 1.04357(6) 0.19163(6) 0.13855(4) 0.0309(2) Uani 0.1667 1 d . P A 2
V4 V 0.80845(6) 0.04361(7) 0.13855(4) 0.0310(2) Uani 0.1667 1 d . P A 2
V5 V 0.95643(6) -0.19154(6) 0.13860(4) 0.0309(2) Uani 0.1667 1 d . P A 2
V6 V 0.80840(6) 0.04358(6) -0.13858(4) 0.0311(2) Uani 0.1627 1 d . P A 2
P1 P 1.0000 0.0000 0.0000 0.0177(5) Uani 1 2 d S P A .
O1 O 0.9476(7) 0.0850(7) -0.0492(5) 0.0188(18) Uani 0.5 1 d . P . .
O2 O 0.9153(7) -0.0536(7) 0.0495(5) 0.0173(18) Uani 0.5 1 d . P . .
O3 O 0.9164(12) -0.0521(15) -0.0495(9) 0.063(2) Uani 0.5 1 d . P A .
O4 O 0.9473(12) 0.0843(15) 0.0487(10) 0.066(2) Uani 0.5 1 d . P A .
O5 O 0.7340(8) -0.0403(7) 0.0719(5) 0.076(3) Uani 1 1 d . . . .
O6 O 0.7335(8) -0.0412(8) -0.0728(6) 0.077(2) Uani 1 1 d . . . .
O7 O 0.8401(7) -0.2164(8) 0.0735(5) 0.0670(18) Uani 1 1 d . . . .
O8 O 0.7836(7) 0.1585(7) -0.0732(6) 0.0668(18) Uani 1 1 d . . . .
O9 O 0.7879(7) 0.3465(7) -0.0001(5) 0.0668(18) Uani 1 1 d . . . .
O10 O 0.9592(6) 0.2660(7) 0.0718(5) 0.063(2) Uani 1 1 d . . . .
O11 O 0.7855(6) 0.1581(7) 0.0723(5) 0.066(2) Uani 1 1 d . . . .
O12 O 1.0666(8) 0.2790(7) 0.2031(5) 0.0655(17) Uani 1 1 d . . . .
O13 O 1.1581(8) 0.2157(7) 0.0725(5) 0.0655(17) Uani 1 1 d . . . .
O14 O 0.9242(8) 0.1229(8) 0.1745(6) 0.077(2) Uani 1 1 d . . . .
O15 O 0.8761(7) -0.0757(8) 0.1755(5) 0.0664(17) Uani 1 1 d . . . .
O16 O 0.7208(7) 0.0668(8) 0.2030(5) 0.0664(17) Uani 1 1 d . . . .
O17 O 1.0409(8) -0.2665(8) 0.0715(6) 0.078(2) Uani 1 1 d . . . .
O18 O 0.8775(8) -0.0750(8) -0.1747(6) 0.078(2) Uani 1 1 d . . . .
O19 O 0.9223(6) 0.1248(7) -0.1757(6) 0.0654(18) Uani 1 1 d . . . .
O20 O 0.6534(6) -0.2118(7) -0.0003(5) 0.0654(18) Uani 1 1 d . . . .
O21 O 0.7205(7) 0.0658(8) -0.2030(5) 0.0670(18) Uani 1 1 d . . . .
O22 O 0.9328(7) -0.2794(6) 0.2032(4) 0.055(2) Uani 1 1 d . . . .
O23 O 0.9066(11) -0.4343(12) -0.0005(7) 0.103(4) Uiso 1 1 d . . . .
O24 O 0.5660(11) 0.0949(11) 0.0017(7) 0.102(4) Uiso 1 1 d . . . .
O25 O 0.9994(12) 0.0024(12) 0.3100(9) 0.114(4) Uiso 1 1 d . . . .
O26 O 0.4948(16) 0.1276(16) -0.1451(11) 0.152(7) Uiso 1 1 d . . . .
O27 O 0.8691(15) -0.5011(15) 0.1448(10) 0.143(6) Uiso 1 1 d . . . .
O28 O 0.6384(17) -0.4513(18) 0.0002(11) 0.162(7) Uiso 1 1 d . . . .
O29 O 0.6693(16) -0.2178(16) 0.1905(11) 0.149(6) Uiso 1 1 d . . . .
O30 O 0.4993(16) 0.1305(17) 0.1407(11) 0.157(7) Uiso 1 1 d . . . .
O31 O 0.8698(14) 0.4971(14) -0.1434(10) 0.140(6) Uiso 1 1 d . . . .
O32 O 0.8320(17) 0.2775(17) -0.3107(11) 0.158(7) Uiso 1 1 d . . . .
O33 O 0.7789(18) 0.3314(18) 0.1892(12) 0.172(8) Uiso 1 1 d . . . .
O34 O 0.5474(16) 0.3602(17) 0.0001(11) 0.156(7) Uiso 1 1 d . . . .
O35 O 0.7750(17) 0.3305(18) -0.1899(12) 0.162(7) Uiso 1 1 d . . . .
O36 O 0.500(3) 0.001(3) 0.2512(17) 0.282(17) Uiso 1 1 d . . . .
O37 O 0.816(2) 0.107(2) -0.3634(15) 0.211(10) Uiso 1 1 d . . . .
O38 O 0.682(2) -0.392(3) 0.1368(16) 0.234(12) Uiso 1 1 d . . . .
O39 O 0.612(2) 0.318(2) -0.1352(16) 0.224(11) Uiso 1 1 d . . . .
O40 O 0.605(2) 0.317(2) 0.1387(15) 0.205(10) Uiso 1 1 d . . . .

loop_
_atom_site_aniso_label
_atom_site_aniso_U_11
_atom_site_aniso_U_22
_atom_site_aniso_U_33
_atom_site_aniso_U_23
_atom_site_aniso_U_13
_atom_site_aniso_U_12
Mo1 0.0231(4) 0.0310(4) 0.0394(4) 0.0001(3) 0.0004(3) -0.0065(3)
Mo2 0.0310(4) 0.0229(4) 0.0394(4) 0.0000(3) 0.0003(3) 0.0065(3)
Mo3 0.0362(4) 0.0277(4) 0.0287(4) -0.0071(3) -0.0015(3) -0.0032(3)
Mo4 0.0280(4) 0.0365(4) 0.0286(4) -0.0024(3) 0.0073(3) 0.0033(3)
Mo5 0.0362(4) 0.0278(4) 0.0288(4) 0.0073(3) 0.0022(3) -0.0031(3)
Mo6 0.0281(4) 0.0366(4) 0.0284(4) 0.0019(3) -0.0073(3) 0.0031(3)
V1 0.0231(4) 0.0310(4) 0.0394(4) 0.0001(3) 0.0004(3) -0.0065(3)
V2 0.0310(4) 0.0229(4) 0.0394(4) 0.0000(3) 0.0003(3) 0.0065(3)
V3 0.0362(4) 0.0277(4) 0.0287(4) -0.0071(3) -0.0015(3) -0.0032(3)
V4 0.0280(4) 0.0365(4) 0.0286(4) -0.0024(3) 0.0073(3) 0.0033(3)
V5 0.0362(4) 0.0278(4) 0.0288(4) 0.0073(3) 0.0022(3) -0.0031(3)
V6 0.0281(4) 0.0366(4) 0.0284(4) 0.0019(3) -0.0073(3) 0.0031(3)
P1 0.0162(10) 0.0170(10) 0.0199(11) 0.0020(9) 0.0015(8) -0.0005(9)
O1 0.021(4) 0.018(4) 0.017(4) -0.003(4) -0.003(3) 0.000(4)
O2 0.016(4) 0.024(5) 0.012(4) 0.003(3) 0.002(3) -0.003(4)
O3 0.046(4) 0.080(5) 0.065(4) 0.045(4) -0.025(3) -0.032(4)
O4 0.049(4) 0.080(5) 0.070(5) 0.053(4) -0.031(3) -0.033(4)
O5 0.095(7) 0.052(5) 0.080(6) -0.033(4) -0.057(5) 0.040(5)
O6 0.074(4) 0.075(4) 0.080(4) 0.047(4) 0.010(3) 0.002(3)
O7 0.069(4) 0.074(4) 0.058(3) -0.017(3) -0.037(3) 0.032(3)
O8 0.048(3) 0.067(4) 0.086(4) -0.032(3) 0.020(3) -0.016(3)
O9 0.048(3) 0.067(4) 0.086(4) -0.032(3) 0.020(3) -0.016(3)
O10 0.046(4) 0.080(5) 0.065(4) 0.045(4) -0.025(3) -0.032(4)
O11 0.049(4) 0.080(5) 0.070(5) 0.053(4) -0.031(3) -0.033(4)
O12 0.096(5) 0.049(3) 0.052(3) 0.011(3) 0.030(3) 0.017(3)
O13 0.096(5) 0.049(3) 0.052(3) 0.011(3) 0.030(3) 0.017(3)
O14 0.074(4) 0.075(4) 0.080(4) 0.047(4) 0.010(3) 0.002(3)
O15 0.068(4) 0.073(4) 0.058(3) -0.022(3) -0.021(3) 0.028(3)
O16 0.068(4) 0.073(4) 0.058(3) -0.022(3) -0.021(3) 0.028(3)
O17 0.076(4) 0.072(4) 0.086(5) -0.014(4) 0.050(4) -0.007(3)
O18 0.076(4) 0.072(4) 0.086(5) -0.014(4) 0.050(4) -0.007(3)
O19 0.041(3) 0.065(4) 0.091(5) -0.029(3) 0.020(3) -0.021(3)
O20 0.041(3) 0.065(4) 0.091(5) -0.029(3) 0.020(3) -0.021(3)
O21 0.069(4) 0.074(4) 0.058(3) -0.017(3) -0.037(3) 0.032(3)
O22 0.095(6) 0.039(4) 0.032(3) 0.012(3) 0.004(4) -0.013(4)

loop_
_atom_type_symbol
_atom_type_description
_atom_type_scat_dispersion_real
_atom_type_scat_dispersion_imag
_atom_type_scat_source
P P 0.1023 0.0942 'International Tables Vol C Tables 4.2.6.8 and 6.1.1.4'
V V 0.3005 0.5294 'International Tables Vol C Tables 4.2.6.8 and 6.1.1.4'
Mo Mo -1.6832 0.6857 'International Tables Vol C Tables 4.2.6.8 and 6.1.1.4'
O O 0.0106 0.0060 'International Tables Vol C Tables 4.2.6.8 and 6.1.1.4'
H H 0.0000 0.0000 'International Tables Vol C Tables 4.2.6.8 and 6.1.1.4'

loop_
_geom_angle_atom_site_label_1
_geom_angle_atom_site_label_2
_geom_angle_atom_site_label_3
_geom_angle
_geom_angle_site_symmetry_1
_geom_angle_site_symmetry_3
O20 Mo1 O13 102.6(4) . 3_755
O20 Mo1 O7 102.0(5) . .
O13 Mo1 O7 89.9(4) 3_755 .
O20 Mo1 O5 100.8(4) . .
O13 Mo1 O5 156.5(5) 3_755 .
O7 Mo1 O5 87.7(4) . .
O20 Mo1 O6 100.2(5) . .
O13 Mo1 O6 87.7(4) 3_755 .
O7 Mo1 O6 157.7(5) . .
O5 Mo1 O6 85.7(5) . .
O20 Mo1 O2 158.6(4) . .
O13 Mo1 O2 93.9(4) 3_755 .
O7 Mo1 O2 64.0(4) . .
O5 Mo1 O2 64.2(4) . .
O6 Mo1 O2 94.0(4) . .
O20 Mo1 O3 158.5(5) . .
O13 Mo1 O3 63.7(6) 3_755 .
O7 Mo1 O3 94.8(5) . .
O5 Mo1 O3 93.2(6) . .
O6 Mo1 O3 64.4(5) . .
O2 Mo1 O3 42.9(4) . .
O9 Mo2 O11 103.0(5) . .
O9 Mo2 O8 102.2(5) . .
O11 Mo2 O8 89.7(4) . .
O9 Mo2 O17 100.5(4) . 3_755
O11 Mo2 O17 156.4(5) . 3_755
O8 Mo2 O17 88.1(4) . 3_755
O9 Mo2 O10 100.7(4) . .
O11 Mo2 O10 87.7(3) . .
O8 Mo2 O10 156.9(4) . .
O17 Mo2 O10 85.2(4) 3_755 .
O9 Mo2 O1 158.6(4) . .
O11 Mo2 O1 93.7(4) . .
O8 Mo2 O1 64.0(4) . .
O17 Mo2 O1 64.3(4) 3_755 .
O10 Mo2 O1 93.3(4) . .
O9 Mo2 O4 158.9(6) . .
O11 Mo2 O4 63.4(5) . .
O8 Mo2 O4 94.1(5) . .
O17 Mo2 O4 93.3(5) 3_755 .
O10 Mo2 O4 64.4(5) . .
O1 Mo2 O4 42.5(5) . .
O12 Mo3 O10 102.4(4) . .
O12 Mo3 O14 102.6(5) . .
O10 Mo3 O14 89.6(4) . .
O12 Mo3 O13 101.3(4) . .
O10 Mo3 O13 87.5(4) . .
O14 Mo3 O13 156.0(5) . .
O12 Mo3 O18 101.1(4) . 3_755
O10 Mo3 O18 156.4(4) . 3_755
O14 Mo3 O18 86.9(4) . 3_755
O13 Mo3 O18 86.3(4) . 3_755
O12 Mo3 O4 160.0(6) . .
O10 Mo3 O4 64.5(5) . .
O14 Mo3 O4 63.9(5) . .
O13 Mo3 O4 93.5(5) . .
O18 Mo3 O4 93.1(5) 3_755 .
O12 Mo3 O3 157.2(5) . 3_755
O10 Mo3 O3 93.8(5) . 3_755
O14 Mo3 O3 93.2(5) . 3_755
O13 Mo3 O3 63.2(4) . 3_755
O18 Mo3 O3 63.1(4) 3_755 3_755
O4 Mo3 O3 42.7(6) . 3_755
O16 Mo4 O5 102.3(5) . .
O16 Mo4 O15 102.0(4) . .
O5 Mo4 O15 89.9(4) . .
O16 Mo4 O14 101.0(5) . .
O5 Mo4 O14 156.6(5) . .
O15 Mo4 O14 87.3(4) . .
O16 Mo4 O11 101.6(5) . .
O5 Mo4 O11 87.6(4) . .
O15 Mo4 O11 156.2(4) . .
O14 Mo4 O11 85.7(3) . .
O16 Mo4 O2 159.7(4) . .
O5 Mo4 O2 64.5(4) . .
O15 Mo4 O2 64.2(3) . .
O14 Mo4 O2 93.5(4) . .
O11 Mo4 O2 93.5(4) . .
O16 Mo4 O4 157.1(6) . .
O5 Mo4 O4 93.6(6) . .
O15 Mo4 O4 94.3(5) . .
O14 Mo4 O4 63.5(5) . .
O11 Mo4 O4 62.3(5) . .
O2 Mo4 O4 43.2(5) . .
O22 Mo5 O17 102.4(4) . .
O22 Mo5 O19 101.9(4) . 3_755
O17 Mo5 O19 89.3(4) . 3_755
O22 Mo5 O15 100.5(4) . .
O17 Mo5 O15 157.1(5) . .
O19 Mo5 O15 88.1(4) 3_755 .
O22 Mo5 O7 100.3(4) . .
O17 Mo5 O7 88.0(4) . .
O19 Mo5 O7 157.7(5) 3_755 .
O15 Mo5 O7 85.8(4) . .
O22 Mo5 O1 160.1(4) . 3_755
O17 Mo5 O1 64.5(4) . 3_755
O19 Mo5 O1 64.7(4) 3_755 3_755
O15 Mo5 O1 93.9(4) . 3_755
O7 Mo5 O1 94.3(4) . 3_755
O22 Mo5 O2 156.8(4) . .
O17 Mo5 O2 93.8(4) . .
O19 Mo5 O2 94.8(4) 3_755 .
O15 Mo5 O2 63.8(4) . .
O7 Mo5 O2 63.3(4) . .
O1 Mo5 O2 43.1(3) 3_755 .
O21 Mo6 O18 102.4(5) . .
O21 Mo6 O6 101.6(5) . .
O18 Mo6 O6 89.6(4) . .
O21 Mo6 O19 100.2(5) . .
O18 Mo6 O19 87.6(4) . .
O6 Mo6 O19 158.1(5) . .
O21 Mo6 O8 101.1(4) . .
O18 Mo6 O8 156.4(5) . .
O6 Mo6 O8 88.1(5) . .
O19 Mo6 O8 85.8(4) . .
O21 Mo6 O3 159.7(5) . .
O18 Mo6 O3 63.8(6) . .
O6 Mo6 O3 65.3(5) . .
O19 Mo6 O3 94.2(5) . .
O8 Mo6 O3 94.1(6) . .
O21 Mo6 O1 157.3(4) . .
O18 Mo6 O1 93.6(4) . .
O6 Mo6 O1 94.4(4) . .
O19 Mo6 O1 64.1(4) . .
O8 Mo6 O1 63.2(4) . .
O3 Mo6 O1 43.0(4) . .
O3 P1 O3 180.0 . 3_755
O3 P1 O4 109.2(9) . .
O3 P1 O4 70.8(9) 3_755 .
O3 P1 O4 70.8(9) . 3_755
O3 P1 O4 109.2(9) 3_755 3_755
O4 P1 O4 180.0 . 3_755
O3 P1 O1 109.1(7) . 3_755
O3 P1 O1 70.9(7) 3_755 3_755
O4 P1 O1 110.4(6) . 3_755
O4 P1 O1 69.6(6) 3_755 3_755
O3 P1 O1 70.9(7) . .
O3 P1 O1 109.1(7) 3_755 .
O4 P1 O1 69.6(6) . .
O4 P1 O1 110.4(6) 3_755 .
O1 P1 O1 180.0 3_755 .
O3 P1 O2 70.3(7) . .
O3 P1 O2 109.7(7) 3_755 .
O4 P1 O2 71.2(6) . .
O4 P1 O2 108.8(6) 3_755 .
O1 P1 O2 70.4(5) 3_755 .
O1 P1 O2 109.6(5) . .
O3 P1 O2 109.7(7) . 3_755
O3 P1 O2 70.3(7) 3_755 3_755
O4 P1 O2 108.8(6) . 3_755
O4 P1 O2 71.2(6) 3_755 3_755
O1 P1 O2 109.6(5) 3_755 3_755
O1 P1 O2 70.4(5) . 3_755
O2 P1 O2 180.0(6) . 3_755
P1 O1 O4 54.9(7) . .
P1 O1 O3 54.3(5) . .
O4 O1 O3 89.9(9) . .
P1 O1 O2 55.0(4) . 3_755
O4 O1 O2 90.2(8) . 3_755
O3 O1 O2 89.9(8) . 3_755
P1 O1 Mo2 123.8(5) . .
O4 O1 Mo2 68.8(7) . .
O3 O1 Mo2 131.4(8) . .
O2 O1 Mo2 131.2(6) 3_755 .
P1 O1 V5 123.4(5) . 3_755
O4 O1 V5 131.7(7) . 3_755
O3 O1 V5 130.7(8) . 3_755
O2 O1 V5 68.5(4) 3_755 3_755
P1 O1 Mo5 123.4(5) . 3_755
O4 O1 Mo5 131.7(7) . 3_755
O3 O1 Mo5 130.7(8) . 3_755
O2 O1 Mo5 68.5(4) 3_755 3_755
Mo2 O1 Mo5 92.8(3) . 3_755
P1 O1 Mo6 122.4(5) . .
O4 O1 Mo6 130.9(7) . .
O3 O1 Mo6 68.1(5) . .
O2 O1 Mo6 130.9(5) 3_755 .
Mo2 O1 Mo6 93.0(3) . .
Mo5 O1 Mo6 92.8(3) 3_755 .
P1 O2 O3 54.4(5) . .
P1 O2 O1 54.6(4) . 3_755
O3 O2 O1 89.6(7) . 3_755
P1 O2 O4 54.0(7) . .
O3 O2 O4 88.9(9) . .
O1 O2 O4 89.9(8) 3_755 .
P1 O2 Mo1 123.5(5) . .
O3 O2 Mo1 69.2(5) . .
O1 O2 Mo1 131.4(6) 3_755 .
O4 O2 Mo1 130.7(7) . .
P1 O2 Mo5 123.0(5) . .
O3 O2 Mo5 131.7(8) . .
O1 O2 Mo5 68.4(4) 3_755 .
O4 O2 Mo5 131.2(7) . .
Mo1 O2 Mo5 93.4(3) . .
P1 O2 Mo4 122.7(5) . .
O3 O2 Mo4 131.0(8) . .
O1 O2 Mo4 131.2(5) 3_755 .
O4 O2 Mo4 68.7(7) . .
Mo1 O2 Mo4 92.7(3) . .
Mo5 O2 Mo4 93.0(3) . .
P1 O3 O2 55.3(6) . .
P1 O3 O4 54.6(8) . 3_755
O2 O3 O4 89.8(9) . 3_755
P1 O3 O1 54.9(6) . .
O2 O3 O1 90.5(10) . .
O4 O3 O1 90.5(9) 3_755 .
P1 O3 Mo6 123.8(9) . .
O2 O3 Mo6 131.2(11) . .
O4 O3 Mo6 132.0(9) 3_755 .
O1 O3 Mo6 68.9(6) . .
P1 O3 V3 123.2(10) . 3_755
O2 O3 V3 130.5(9) . 3_755
O4 O3 V3 68.6(10) 3_755 3_755
O1 O3 V3 131.6(9) . 3_755
P1 O3 Mo3 123.2(10) . 3_755
O2 O3 Mo3 130.5(9) . 3_755
O4 O3 Mo3 68.6(10) 3_755 3_755
O1 O3 Mo3 131.6(9) . 3_755
Mo6 O3 Mo3 92.8(6) . 3_755
P1 O3 Mo1 123.2(9) . .
O2 O3 Mo1 68.0(6) . .
O4 O3 Mo1 130.8(9) 3_755 .
O1 O3 Mo1 130.9(11) . .
Mo6 O3 Mo1 92.3(5) . .
Mo3 O3 Mo1 92.6(6) 3_755 .
P1 O4 O1 55.5(7) . .
P1 O4 O3 54.6(9) . 3_755
O1 O4 O3 90.5(11) . 3_755
P1 O4 O2 54.8(7) . .
O1 O4 O2 90.8(10) . .
O3 O4 O2 89.8(11) 3_755 .
P1 O4 Mo2 124.2(8) . .
O1 O4 Mo2 68.7(5) . .
O3 O4 Mo2 131.6(9) 3_755 .
O2 O4 Mo2 131.6(8) . .
P1 O4 Mo3 123.2(8) . .
O1 O4 Mo3 131.1(8) . .
O3 O4 Mo3 68.6(8) 3_755 .
O2 O4 Mo3 130.7(7) . .
Mo2 O4 Mo3 92.4(7) . .
P1 O4 Mo4 122.9(8) . .
O1 O4 Mo4 131.5(8) . .
O3 O4 Mo4 130.4(8) 3_755 .
O2 O4 Mo4 68.0(5) . .
Mo2 O4 Mo4 92.9(7) . .
Mo3 O4 Mo4 92.4(7) . .
Mo4 O5 Mo1 137.6(6) . .
Mo6 O6 Mo1 137.3(6) . .
Mo1 O7 Mo5 139.2(6) . .
Mo2 O8 Mo6 139.6(5) . .
Mo3 O10 Mo2 137.7(5) . .
Mo2 O11 Mo4 141.1(6) . .
Mo1 O13 Mo3 140.3(5) 3_755 .
Mo3 O14 Mo4 139.6(6) . .
Mo4 O15 Mo5 138.5(5) . .
Mo5 O17 Mo2 137.4(6) . 3_755
Mo6 O18 Mo3 139.5(6) . 3_755
Mo5 O19 Mo6 138.2(6) 3_755 .

loop_
_geom_bond_atom_site_label_1
_geom_bond_atom_site_label_2
_geom_bond_distance
_geom_bond_site_symmetry_2
Mo1 O20 1.638(7) .
Mo1 O13 1.861(8) 3_755
Mo1 O7 1.867(8) .
Mo1 O5 1.918(8) .
Mo1 O6 1.920(8) .
Mo1 O2 2.433(9) .
Mo1 O3 2.453(14) .
Mo2 O9 1.640(10) .
Mo2 O11 1.852(7) .
Mo2 O8 1.872(9) .
Mo2 O17 1.907(8) 3_755
Mo2 O10 1.911(7) .
Mo2 O1 2.434(9) .
Mo2 O4 2.437(17) .
Mo3 O12 1.638(10) .
Mo3 O10 1.872(7) .
Mo3 O14 1.873(10) .
Mo3 O13 1.909(8) .
Mo3 O18 1.911(12) 3_755
Mo3 O4 2.451(17) .
Mo3 O3 2.45(2) 3_755
Mo4 O16 1.639(9) .
Mo4 O5 1.868(8) .
Mo4 O15 1.871(9) .
Mo4 O14 1.903(11) .
Mo4 O11 1.909(7) .
Mo4 O2 2.444(9) .
Mo4 O4 2.456(17) .
Mo5 O22 1.644(6) .
Mo5 O17 1.881(8) .
Mo5 O19 1.887(8) 3_755
Mo5 O15 1.917(8) .
Mo5 O7 1.918(8) .
Mo5 O1 2.438(10) 3_755
Mo5 O2 2.440(9) .
Mo6 O21 1.639(7) .
Mo6 O18 1.867(10) .
Mo6 O6 1.868(8) .
Mo6 O19 1.906(8) .
Mo6 O8 1.907(8) .
Mo6 O3 2.442(14) .
Mo6 O1 2.455(9) .
P1 O3 1.541(15) .
P1 O3 1.541(15) 3_755
P1 O4 1.54(2) .
P1 O4 1.54(2) 3_755
P1 O1 1.552(9) 3_755
P1 O1 1.552(9) .
P1 O2 1.559(9) .
P1 O2 1.559(9) 3_755
O1 O4 1.77(2) .
O1 O3 1.79(2) .
O1 O2 1.793(13) 3_755
O1 V5 2.438(10) 3_755
O1 Mo5 2.438(10) 3_755
O2 O3 1.786(19) .
O2 O1 1.793(13) 3_755
O2 O4 1.81(2) .
O3 O4 1.79(2) 3_755
O3 V3 2.45(2) 3_755
O3 Mo3 2.45(2) 3_755
O4 O3 1.79(2) 3_755
O13 V1 1.861(8) 3_755
O13 Mo1 1.861(8) 3_755
O17 V2 1.907(8) 3_755
O17 Mo2 1.907(8) 3_755
O18 V3 1.911(12) 3_755
O18 Mo3 1.911(12) 3_755
O19 V5 1.887(8) 3_755
O19 Mo5 1.887(8) 3_755

loop_
_geom_torsion_atom_site_label_1
_geom_torsion_atom_site_label_2
_geom_torsion_atom_site_label_3
_geom_torsion_atom_site_label_4
_geom_torsion
_geom_torsion_site_symmetry_1
_geom_torsion_site_symmetry_4
O3 P1 O1 O4 120.1(10) . .
O3 P1 O1 O4 -59.9(10) 3_755 .
O4 P1 O1 O4 179.998(1) 3_755 .
O2 P1 O1 O4 60.2(7) . .
O2 P1 O1 O4 -119.8(7) 3_755 .
O3 P1 O1 O3 180.001(1) 3_755 .
O4 P1 O1 O3 -120.1(10) . .
O4 P1 O1 O3 59.9(10) 3_755 .
O2 P1 O1 O3 -59.9(9) . .
O2 P1 O1 O3 120.1(9) 3_755 .
O3 P1 O1 O2 -120.1(9) . 3_755
O3 P1 O1 O2 59.9(9) 3_755 3_755
O4 P1 O1 O2 119.8(7) . 3_755
O4 P1 O1 O2 -60.2(7) 3_755 3_755
O2 P1 O1 O2 180.001(0) . 3_755
O3 P1 O1 Mo2 119.9(10) . .
O3 P1 O1 Mo2 -60.1(10) 3_755 .
O4 P1 O1 Mo2 -0.1(7) . .
O4 P1 O1 Mo2 179.9(7) 3_755 .
O2 P1 O1 Mo2 60.0(7) . .
O2 P1 O1 Mo2 -120.0(7) 3_755 .
O3 P1 O1 V5 -119.2(10) . 3_755
O3 P1 O1 V5 60.8(10) 3_755 3_755
O4 P1 O1 V5 120.7(8) . 3_755
O4 P1 O1 V5 -59.3(8) 3_755 3_755
O2 P1 O1 V5 -179.1(5) . 3_755
O2 P1 O1 V5 0.9(5) 3_755 3_755
O3 P1 O1 Mo5 -119.2(10) . 3_755
O3 P1 O1 Mo5 60.8(10) 3_755 3_755
O4 P1 O1 Mo5 120.7(8) . 3_755
O4 P1 O1 Mo5 -59.3(8) 3_755 3_755
O2 P1 O1 Mo5 -179.1(5) . 3_755
O2 P1 O1 Mo5 0.9(5) 3_755 3_755
O3 P1 O1 Mo6 0.0(8) . .
O3 P1 O1 Mo6 180.0(8) 3_755 .
O4 P1 O1 Mo6 -120.1(8) . .
O4 P1 O1 Mo6 59.9(8) 3_755 .
O2 P1 O1 Mo6 -59.9(7) . .
O2 P1 O1 Mo6 120.1(7) 3_755 .
O3 P1 O2 O3 180.001(0) 3_755 .
O4 P1 O2 O3 119.4(10) . .
O4 P1 O2 O3 -60.6(10) 3_755 .
O1 P1 O2 O3 -119.8(9) 3_755 .
O1 P1 O2 O3 60.2(9) . .
O3 P1 O2 O1 119.8(9) . 3_755
O3 P1 O2 O1 -60.2(9) 3_755 3_755
O4 P1 O2 O1 -120.8(7) . 3_755
O4 P1 O2 O1 59.2(7) 3_755 3_755
O1 P1 O2 O1 179.999(0) . 3_755
O3 P1 O2 O4 -119.4(10) . .
O3 P1 O2 O4 60.6(10) 3_755 .
O4 P1 O2 O4 180.002(1) 3_755 .
O1 P1 O2 O4 120.8(7) 3_755 .
O1 P1 O2 O4 -59.2(7) . .
O3 P1 O2 Mo1 -0.4(9) . .
O3 P1 O2 Mo1 179.6(9) 3_755 .
O4 P1 O2 Mo1 119.0(8) . .
O4 P1 O2 Mo1 -61.0(8) 3_755 .
O1 P1 O2 Mo1 -120.2(7) 3_755 .
O1 P1 O2 Mo1 59.8(7) . .
O3 P1 O2 Mo5 120.7(10) . .
O3 P1 O2 Mo5 -59.3(10) 3_755 .
O4 P1 O2 Mo5 -119.9(8) . .
O4 P1 O2 Mo5 60.1(8) 3_755 .
O1 P1 O2 Mo5 0.9(5) 3_755 .
O1 P1 O2 Mo5 -179.1(5) . .
O3 P1 O2 Mo4 -119.9(10) . .
O3 P1 O2 Mo4 60.1(10) 3_755 .
O4 P1 O2 Mo4 -0.5(6) . .
O4 P1 O2 Mo4 179.5(6) 3_755 .
O1 P1 O2 Mo4 120.3(6) 3_755 .
O1 P1 O2 Mo4 -59.7(6) . .
O4 P1 O3 O2 -60.9(8) . .
O4 P1 O3 O2 119.1(8) 3_755 .
O1 P1 O3 O2 59.9(7) 3_755 .
O1 P1 O3 O2 -120.1(7) . .
O2 P1 O3 O2 180.0 3_755 .
O4 P1 O3 O4 180.000(1) . 3_755
O1 P1 O3 O4 -59.2(8) 3_755 3_755
O1 P1 O3 O4 120.8(8) . 3_755
O2 P1 O3 O4 -119.1(8) . 3_755
O2 P1 O3 O4 60.9(8) 3_755 3_755
O4 P1 O3 O1 59.2(8) . .
O4 P1 O3 O1 -120.8(8) 3_755 .
O1 P1 O3 O1 180.0 3_755 .
O2 P1 O3 O1 120.1(7) . .
O2 P1 O3 O1 -59.9(7) 3_755 .
O4 P1 O3 Mo6 59.2(12) . .
O4 P1 O3 Mo6 -120.8(12) 3_755 .
O1 P1 O3 Mo6 -180.0(9) 3_755 .
O1 P1 O3 Mo6 0.0(9) . .
O2 P1 O3 Mo6 120.1(13) . .
O2 P1 O3 Mo6 -59.9(13) 3_755 .
O4 P1 O3 V3 179.8(7) . 3_755
O4 P1 O3 V3 -0.2(7) 3_755 3_755
O1 P1 O3 V3 -59.4(9) 3_755 3_755
O1 P1 O3 V3 120.6(9) . 3_755
O2 P1 O3 V3 -119.3(9) . 3_755
O2 P1 O3 V3 60.7(9) 3_755 3_755
O4 P1 O3 Mo3 179.8(7) . 3_755
O4 P1 O3 Mo3 -0.2(7) 3_755 3_755
O1 P1 O3 Mo3 -59.4(9) 3_755 3_755
O1 P1 O3 Mo3 120.6(9) . 3_755
O2 P1 O3 Mo3 -119.3(9) . 3_755
O2 P1 O3 Mo3 60.7(9) 3_755 3_755
O4 P1 O3 Mo1 -60.5(13) . .
O4 P1 O3 Mo1 119.5(13) 3_755 .
O1 P1 O3 Mo1 60.3(13) 3_755 .
O1 P1 O3 Mo1 -119.7(13) . .
O2 P1 O3 Mo1 0.4(9) . .
O2 P1 O3 Mo1 -179.6(9) 3_755 .
O1 O2 O3 P1 -45.1(6) 3_755 .
O4 O2 O3 P1 44.8(7) . .
Mo1 O2 O3 P1 179.7(8) . .
Mo5 O2 O3 P1 -105.0(8) . .
Mo4 O2 O3 P1 104.9(8) . .
P1 O2 O3 O4 45.4(7) . 3_755
O1 O2 O3 O4 0.4(9) 3_755 3_755
O4 O2 O3 O4 90.2(11) . 3_755
Mo1 O2 O3 O4 -134.9(10) . 3_755
Mo5 O2 O3 O4 -59.6(11) . 3_755
Mo4 O2 O3 O4 150.4(8) . 3_755
P1 O2 O3 O1 -45.1(5) . .
O1 O2 O3 O1 -90.1(8) 3_755 .
O4 O2 O3 O1 -0.2(9) . .
Mo1 O2 O3 O1 134.6(8) . .
Mo5 O2 O3 O1 -150.1(7) . .
Mo4 O2 O3 O1 59.9(10) . .
P1 O2 O3 Mo6 -107.0(12) . .
O1 O2 O3 Mo6 -152.0(9) 3_755 .
O4 O2 O3 Mo6 -62.2(11) . .
Mo1 O2 O3 Mo6 72.7(8) . .
Mo5 O2 O3 Mo6 148.0(7) . .
Mo4 O2 O3 Mo6 -2.0(15) . .
P1 O2 O3 V3 106.6(11) . 3_755
O1 O2 O3 V3 61.5(10) 3_755 3_755
O4 O2 O3 V3 151.4(10) . 3_755
Mo1 O2 O3 V3 -73.7(8) . 3_755
Mo5 O2 O3 V3 1.6(14) . 3_755
Mo4 O2 O3 V3 -148.5(7) . 3_755
P1 O2 O3 Mo3 106.6(11) . 3_755
O1 O2 O3 Mo3 61.5(10) 3_755 3_755
O4 O2 O3 Mo3 151.4(10) . 3_755
Mo1 O2 O3 Mo3 -73.7(8) . 3_755
Mo5 O2 O3 Mo3 1.6(14) . 3_755
Mo4 O2 O3 Mo3 -148.5(7) . 3_755
P1 O2 O3 Mo1 -179.7(8) . .
O1 O2 O3 Mo1 135.3(6) 3_755 .
O4 O2 O3 Mo1 -134.8(7) . .
Mo5 O2 O3 Mo1 75.3(7) . .
Mo4 O2 O3 Mo1 -74.7(7) . .
O4 O1 O3 P1 -45.1(7) . .
O2 O1 O3 P1 45.1(6) 3_755 .
Mo2 O1 O3 P1 -106.2(8) . .
V5 O1 O3 P1 106.1(8) 3_755 .
Mo5 O1 O3 P1 106.1(8) 3_755 .
Mo6 O1 O3 P1 180.0(8) . .
P1 O1 O3 O2 45.3(5) . .
O4 O1 O3 O2 0.2(9) . .
O2 O1 O3 O2 90.5(7) 3_755 .
Mo2 O1 O3 O2 -60.9(10) . .
V5 O1 O3 O2 151.4(7) 3_755 .
Mo5 O1 O3 O2 151.4(7) 3_755 .
Mo6 O1 O3 O2 -134.7(8) . .
P1 O1 O3 O4 -44.4(7) . 3_755
O4 O1 O3 O4 -89.6(11) . 3_755
O2 O1 O3 O4 0.7(9) 3_755 3_755
Mo2 O1 O3 O4 -150.7(8) . 3_755
V5 O1 O3 O4 61.6(11) 3_755 3_755
Mo5 O1 O3 O4 61.6(11) 3_755 3_755
Mo6 O1 O3 O4 135.5(10) . 3_755
P1 O1 O3 Mo6 -180.0(8) . .
O4 O1 O3 Mo6 134.9(7) . .
O2 O1 O3 Mo6 -134.9(5) 3_755 .
Mo2 O1 O3 Mo6 73.8(8) . .
V5 O1 O3 Mo6 -73.9(7) 3_755 .
Mo5 O1 O3 Mo6 -73.9(7) 3_755 .
P1 O1 O3 V3 -105.8(11) . 3_755
O4 O1 O3 V3 -150.9(10) . 3_755
O2 O1 O3 V3 -60.7(10) 3_755 3_755
Mo2 O1 O3 V3 148.0(7) . 3_755
V5 O1 O3 V3 0.3(15) 3_755 3_755
Mo5 O1 O3 V3 0.3(15) 3_755 3_755
Mo6 O1 O3 V3 74.2(9) . 3_755
P1 O1 O3 Mo3 -105.8(11) . 3_755
O4 O1 O3 Mo3 -150.9(10) . 3_755
O2 O1 O3 Mo3 -60.7(10) 3_755 3_755
Mo2 O1 O3 Mo3 148.0(7) . 3_755
V5 O1 O3 Mo3 0.3(15) 3_755 3_755
Mo5 O1 O3 Mo3 0.3(15) 3_755 3_755
Mo6 O1 O3 Mo3 74.2(9) . 3_755
P1 O1 O3 Mo1 106.1(11) . .
O4 O1 O3 Mo1 61.0(11) . .
O2 O1 O3 Mo1 151.2(9) 3_755 .
Mo2 O1 O3 Mo1 -0.1(15) . .
V5 O1 O3 Mo1 -147.8(7) 3_755 .
Mo5 O1 O3 Mo1 -147.8(7) 3_755 .
Mo6 O1 O3 Mo1 -73.9(8) . .
O3 P1 O4 O1 -60.0(7) . .
O3 P1 O4 O1 120.0(7) 3_755 .
O1 P1 O4 O1 180.001(0) 3_755 .
O2 P1 O4 O1 -120.3(6) . .
O2 P1 O4 O1 59.7(6) 3_755 .
O3 P1 O4 O3 179.998(1) . 3_755
O1 P1 O4 O3 60.0(7) 3_755 3_755
O1 P1 O4 O3 -120.0(7) . 3_755
O2 P1 O4 O3 119.7(7) . 3_755
O2 P1 O4 O3 -60.3(7) 3_755 3_755
O3 P1 O4 O2 60.3(7) . .
O3 P1 O4 O2 -119.7(7) 3_755 .
O1 P1 O4 O2 -59.7(6) 3_755 .
O1 P1 O4 O2 120.3(6) . .
O2 P1 O4 O2 179.999(0) 3_755 .
O3 P1 O4 Mo2 -59.8(10) . .
O3 P1 O4 Mo2 120.2(10) 3_755 .
O1 P1 O4 Mo2 -179.9(7) 3_755 .
O1 P1 O4 Mo2 0.1(7) . .
O2 P1 O4 Mo2 -120.2(9) . .
O2 P1 O4 Mo2 59.8(9) 3_755 .
O3 P1 O4 Mo3 179.8(7) . .
O3 P1 O4 Mo3 -0.2(7) 3_755 .
O1 P1 O4 Mo3 59.8(9) 3_755 .
O1 P1 O4 Mo3 -120.2(9) . .
O2 P1 O4 Mo3 119.5(9) . .
O2 P1 O4 Mo3 -60.5(9) 3_755 .
O3 P1 O4 Mo4 60.9(10) . .
O3 P1 O4 Mo4 -119.1(10) 3_755 .
O1 P1 O4 Mo4 -59.2(9) 3_755 .
O1 P1 O4 Mo4 120.8(9) . .
O2 P1 O4 Mo4 0.5(6) . .
O2 P1 O4 Mo4 -179.5(6) 3_755 .
O3 O1 O4 P1 44.6(7) . .
O2 O1 O4 P1 -45.3(5) 3_755 .
Mo2 O1 O4 P1 179.9(6) . .
V5 O1 O4 P1 -106.0(9) 3_755 .
Mo5 O1 O4 P1 -106.0(9) 3_755 .
Mo6 O1 O4 P1 105.0(9) . .
P1 O1 O4 O3 44.9(7) . 3_755
O3 O1 O4 O3 89.5(9) . 3_755
O2 O1 O4 O3 -0.4(9) 3_755 3_755
Mo2 O1 O4 O3 -135.2(9) . 3_755
V5 O1 O4 O3 -61.1(13) 3_755 3_755
Mo5 O1 O4 O3 -61.1(13) 3_755 3_755
Mo6 O1 O4 O3 149.9(8) . 3_755
P1 O1 O4 O2 -44.9(6) . .
O3 O1 O4 O2 -0.2(9) . .
O2 O1 O4 O2 -90.1(8) 3_755 .
Mo2 O1 O4 O2 135.0(7) . .
V5 O1 O4 O2 -150.9(7) 3_755 .
Mo5 O1 O4 O2 -150.9(7) 3_755 .
Mo6 O1 O4 O2 60.1(12) . .
P1 O1 O4 Mo2 -179.9(6) . .
O3 O1 O4 Mo2 -135.2(7) . .
O2 O1 O4 Mo2 134.9(5) 3_755 .
V5 O1 O4 Mo2 74.1(8) 3_755 .
Mo5 O1 O4 Mo2 74.1(8) 3_755 .
Mo6 O1 O4 Mo2 -74.9(8) . .
P1 O1 O4 Mo3 106.4(13) . .
O3 O1 O4 Mo3 151.1(13) . .
O2 O1 O4 Mo3 61.2(13) 3_755 .
Mo2 O1 O4 Mo3 -73.7(12) . .
V5 O1 O4 Mo3 0.4(19) 3_755 .
Mo5 O1 O4 Mo3 0.4(19) 3_755 .
Mo6 O1 O4 Mo3 -148.6(8) . .
P1 O1 O4 Mo4 -105.7(13) . .
O3 O1 O4 Mo4 -61.1(14) . .
O2 O1 O4 Mo4 -151.0(12) 3_755 .
Mo2 O1 O4 Mo4 74.1(12) . .
V5 O1 O4 Mo4 148.2(8) 3_755 .
Mo5 O1 O4 Mo4 148.2(8) 3_755 .
Mo6 O1 O4 Mo4 -0.7(19) . .
O3 O2 O4 P1 -45.1(6) . .
O1 O2 O4 P1 44.4(5) 3_755 .
Mo1 O2 O4 P1 -106.0(8) . .
Mo5 O2 O4 P1 105.0(9) . .
Mo4 O2 O4 P1 179.5(6) . .
P1 O2 O4 O1 45.4(6) . .
O3 O2 O4 O1 0.2(9) . .
O1 O2 O4 O1 89.8(8) 3_755 .
Mo1 O2 O4 O1 -60.7(12) . .
Mo5 O2 O4 O1 150.3(7) . .
Mo4 O2 O4 O1 -135.1(8) . .
P1 O2 O4 O3 -45.1(7) . 3_755
O3 O2 O4 O3 -90.2(9) . 3_755
O1 O2 O4 O3 -0.7(9) 3_755 3_755
Mo1 O2 O4 O3 -151.1(8) . 3_755
Mo5 O2 O4 O3 59.9(13) . 3_755
Mo4 O2 O4 O3 134.4(9) . 3_755
P1 O2 O4 Mo2 107.0(13) . .
O3 O2 O4 Mo2 61.9(14) . .
O1 O2 O4 Mo2 151.5(12) 3_755 .
Mo1 O2 O4 Mo2 1.0(19) . .
Mo5 O2 O4 Mo2 -148.0(8) . .
Mo4 O2 O4 Mo2 -73.4(12) . .
P1 O2 O4 Mo3 -106.1(13) . .
O3 O2 O4 Mo3 -151.3(13) . .
O1 O2 O4 Mo3 -61.7(13) 3_755 .
Mo1 O2 O4 Mo3 147.9(8) . .
Mo5 O2 O4 Mo3 -1.2(19) . .
Mo4 O2 O4 Mo3 73.4(12) . .
P1 O2 O4 Mo4 -179.5(6) . .
O3 O2 O4 Mo4 135.4(7) . .
O1 O2 O4 Mo4 -135.1(5) 3_755 .
Mo1 O2 O4 Mo4 74.5(8) . .
Mo5 O2 O4 Mo4 -74.5(8) . .
O16 Mo4 O5 Mo1 -153.1(9) . .
O15 Mo4 O5 Mo1 -50.8(9) . .
O14 Mo4 O5 Mo1 32.1(15) . .
O11 Mo4 O5 Mo1 105.5(9) . .
O2 Mo4 O5 Mo1 10.4(7) . .
O4 Mo4 O5 Mo1 43.4(10) . .
O21 Mo6 O6 Mo1 154.2(9) . .
O18 Mo6 O6 Mo1 51.6(10) . .
O19 Mo6 O6 Mo1 -31.1(19) . .
O8 Mo6 O6 Mo1 -104.9(10) . .
O3 Mo6 O6 Mo1 -9.6(10) . .
O1 Mo6 O6 Mo1 -42.0(10) . .
O20 Mo1 O7 Mo5 -158.5(8) . .
O13 Mo1 O7 Mo5 98.6(8) 3_755 .
O5 Mo1 O7 Mo5 -58.0(8) . .
O6 Mo1 O7 Mo5 14.8(17) . .
O2 Mo1 O7 Mo5 4.3(7) . .
O3 Mo1 O7 Mo5 35.1(9) . .
O9 Mo2 O8 Mo6 157.4(8) . .
O11 Mo2 O8 Mo6 -99.4(9) . .
O17 Mo2 O8 Mo6 57.1(9) 3_755 .
O10 Mo2 O8 Mo6 -16.0(16) . .
O1 Mo2 O8 Mo6 -5.1(7) . .
O4 Mo2 O8 Mo6 -36.1(10) . .
O12 Mo3 O10 Mo2 -153.2(8) . .
O14 Mo3 O10 Mo2 -50.4(8) . .
O13 Mo3 O10 Mo2 105.7(8) . .
O18 Mo3 O10 Mo2 30.9(14) 3_755 .
O4 Mo3 O10 Mo2 10.7(8) . .
O3 Mo3 O10 Mo2 42.8(8) 3_755 .
O9 Mo2 O11 Mo4 -156.9(8) . .
O8 Mo2 O11 Mo4 100.6(9) . .
O17 Mo2 O11 Mo4 16.1(17) 3_755 .
O10 Mo2 O11 Mo4 -56.4(9) . .
O1 Mo2 O11 Mo4 36.7(9) . .
O4 Mo2 O11 Mo4 5.9(8) . .
O12 Mo3 O14 Mo4 155.7(8) . .
O10 Mo3 O14 Mo4 53.0(9) . .
O13 Mo3 O14 Mo4 -30.0(15) . .
O18 Mo3 O14 Mo4 -103.6(9) 3_755 .
O4 Mo3 O14 Mo4 -8.6(8) . .
O3 Mo3 O14 Mo4 -40.8(9) 3_755 .
O16 Mo4 O15 Mo5 156.3(8) . .
O5 Mo4 O15 Mo5 53.7(9) . .
O14 Mo4 O15 Mo5 -103.0(9) . .
O11 Mo4 O15 Mo5 -29.9(15) . .
O2 Mo4 O15 Mo5 -7.8(7) . .
O4 Mo4 O15 Mo5 -39.9(9) . .
O22 Mo5 O17 V2 -153.3(9) . 3_755
O19 Mo5 O17 V2 -51.3(10) 3_755 3_755
O15 Mo5 O17 V2 32.2(19) . 3_755
O7 Mo5 O17 V2 106.6(10) . 3_755
O1 Mo5 O17 V2 10.8(8) 3_755 3_755
O2 Mo5 O17 V2 43.5(10) . 3_755
O22 Mo5 O17 Mo2 -153.3(9) . 3_755
O19 Mo5 O17 Mo2 -51.3(10) 3_755 3_755
O15 Mo5 O17 Mo2 32.2(19) . 3_755
O7 Mo5 O17 Mo2 106.6(10) . 3_755
O1 Mo5 O17 Mo2 10.8(8) 3_755 3_755
O2 Mo5 O17 Mo2 43.5(10) . 3_755
O21 Mo6 O18 V3 -154.6(9) . 3_755
O6 Mo6 O18 V3 -52.8(9) . 3_755
O19 Mo6 O18 V3 105.5(9) . 3_755
O8 Mo6 O18 V3 31.8(15) . 3_755
O3 Mo6 O18 V3 9.6(8) . 3_755
O1 Mo6 O18 V3 41.6(8) . 3_755
O21 Mo6 O18 Mo3 -154.6(9) . 3_755
O6 Mo6 O18 Mo3 -52.8(9) . 3_755
O19 Mo6 O18 Mo3 105.5(9) . 3_755
O8 Mo6 O18 Mo3 31.8(15) . 3_755
O3 Mo6 O18 Mo3 9.6(8) . 3_755
O1 Mo6 O18 Mo3 41.6(8) . 3_755
